data_7114738
loop_
_publ_author_name
'Oldham Jr., Warren J.'
'Oldham, Susan M.'
'Smith, Wayne H.'
'Costa, David A.'
'Scott, Brian L.'
'Abney, Kent D.'

_publ_section_title
;
 Synthesis and structure of N-heterocyclic carbene complexes of uranyl
 dichloride
;
_journal_issue 15
_journal_name_full 'Chemical Communications'
_journal_page_first 1348
_journal_paper_doi 10.1039/b102649f
_journal_year 2001
_chemical_formula_sum 'C50 H60 Cl6 N4 O4 U'
_chemical_formula_weight 1231.75
_chemical_name_systematic
;
trans-bis(1,3-dimesityl-4,5-dichloro-imidazol-2-ylidine)dichlorodioxouranium(VI)
;
_space_group_IT_number 14
_symmetry_cell_setting monoclinic
_symmetry_space_group_name_Hall '-P 2yn'
_symmetry_space_group_name_H-M 'P 1 21/n 1'
_atom_sites_solution_hydrogens geom
_atom_sites_solution_primary direct
_atom_sites_solution_secondary difmap
_cell_angle_alpha 90.00
_cell_angle_beta 95.162(1)
_cell_angle_gamma 90.00
_cell_formula_units_Z 2
_cell_length_a 10.5163(5)
_cell_length_b 17.3511(8)
_cell_length_c 13.6466(6)
_cell_measurement_temperature 203(2)
_cell_volume 2480.0(2)
_computing_cell_refinement 'SAINT 4.05 (Bruker, 1996)'
_computing_data_collection 'SMART 4.210 (Bruker, 1996)'
_computing_data_reduction 'SAINT 4.05 (Bruker, 1996)'
_computing_molecular_graphics 'SHELXL-97 (Sheldrick, 1997)'
_computing_publication_material 'SHELXL-97 (Sheldrick, 1997)'
_computing_structure_refinement 'SHELXL-97 (Sheldrick, 1997)'
_computing_structure_solution 'SHELXS-86 (Sheldrick, 1985)'
_diffrn_ambient_temperature 203(2)
_diffrn_measured_fraction_theta_full 0.993
_diffrn_measured_fraction_theta_max 0.893
_diffrn_measurement_device_type 'Bruker P4/CCD'
_diffrn_measurement_method '\w and \p scans'
_diffrn_radiation_monochromator graphite
_diffrn_radiation_source 'fine-focus sealed tube'
_diffrn_radiation_type MoK\a
_diffrn_radiation_wavelength 0.71073
_diffrn_reflns_av_R_equivalents 0.0405
_diffrn_reflns_av_sigmaI/netI 0.0502
_diffrn_reflns_limit_h_max 13
_diffrn_reflns_limit_h_min -13
_diffrn_reflns_limit_k_max 15
_diffrn_reflns_limit_k_min -23
_diffrn_reflns_limit_l_max 18
_diffrn_reflns_limit_l_min -18
_diffrn_reflns_number 17638
_diffrn_reflns_theta_full 25.00
_diffrn_reflns_theta_max 28.45
_diffrn_reflns_theta_min 1.90
_exptl_absorpt_coefficient_mu 3.644
_exptl_absorpt_correction_T_max 0.7592
_exptl_absorpt_correction_T_min 0.6689
_exptl_absorpt_correction_type empirical
_exptl_absorpt_process_details 'SADABS (Sheldrick, 1996)'
_exptl_crystal_colour 'pale yellow'
_exptl_crystal_density_diffrn 1.650
_exptl_crystal_density_method 'not measured'
_exptl_crystal_description 'multifaceted block'
_exptl_crystal_F_000 1228
_exptl_crystal_preparation 'crystallized from THF'
_exptl_crystal_size_max 0.12
_exptl_crystal_size_mid 0.10
_exptl_crystal_size_min 0.08
_refine_diff_density_max 0.978
_refine_diff_density_min -0.483
_refine_diff_density_rms 0.120
_refine_ls_extinction_method none
_refine_ls_goodness_of_fit_ref 1.285
_refine_ls_hydrogen_treatment noref
_refine_ls_matrix_type full
_refine_ls_number_parameters 250
_refine_ls_number_reflns 5583
_refine_ls_number_restraints 0
_refine_ls_restrained_S_all 1.285
_refine_ls_R_factor_all 0.0732
_refine_ls_R_factor_gt 0.0456
_refine_ls_shift/su_max 0.000
_refine_ls_shift/su_mean 0.000
_refine_ls_structure_factor_coef Fsqd
_refine_ls_weighting_details 'calc w=1/[\s^2^(Fo^2^)+(0.0341P)^2^+0.0000P] where P=(Fo^2^+2Fc^2^)/3'
_refine_ls_weighting_scheme calc
_refine_ls_wR_factor_gt 0.0855
_refine_ls_wR_factor_ref 0.0913
_reflns_number_gt 4209
_reflns_number_total 5583
_reflns_threshold_expression >2sigma(I)
_cod_data_source_file b102649f.txt
_cod_data_source_block ccd430s
_cod_original_sg_symbol_H-M 'P 21/n'
_cod_database_code 7114738

loop_
_symmetry_equiv_pos_as_xyz
'x, y, z'
'-x+1/2, y+1/2, -z+1/2'
'-x, -y, -z'
'x-1/2, -y-1/2, z-1/2'

loop_
_atom_site_label
_atom_site_type_symbol
_atom_site_fract_x
_atom_site_fract_y
_atom_site_fract_z
_atom_site_U_iso_or_equiv
_atom_site_adp_type
_atom_site_occupancy
_atom_site_symmetry_multiplicity
_atom_site_calc_flag
_atom_site_refinement_flags
U1 U 0.0000 0.0000 0.0000 0.02736(8) Uani 1 2 d S
Cl1 Cl 0.32071(13) 0.18985(8) 0.33296(10) 0.0460(3) Uani 1 1 d .
Cl2 Cl 0.11330(14) 0.07093(9) 0.45321(9) 0.0515(4) Uani 1 1 d .
Cl3 Cl -0.17326(14) 0.11120(9) -0.01129(12) 0.0586(4) Uani 1 1 d .
N1 N 0.1956(3) 0.1051(2) 0.1864(3) 0.0267(8) Uani 1 1 d .
N2 N 0.0681(3) 0.0339(2) 0.2602(3) 0.0264(8) Uani 1 1 d .
O1 O 0.1027(3) 0.0586(2) -0.0598(2) 0.0411(9) Uani 1 1 d .
C1 C 0.1033(4) 0.0503(3) 0.1690(3) 0.0243(10) Uani 1 1 d .
C2 C 0.2740(4) 0.1360(3) 0.1132(3) 0.0278(10) Uani 1 1 d .
C3 C 0.3884(4) 0.0981(3) 0.0998(3) 0.0310(11) Uani 1 1 d .
C4 C 0.4619(5) 0.1276(3) 0.0300(4) 0.0380(12) Uani 1 1 d .
H4 H 0.5394 0.1041 0.0209 0.046 Uiso 1 1 calc R
C5 C 0.4247(5) 0.1907(3) -0.0267(4) 0.0435(13) Uani 1 1 d .
C6 C 0.3102(5) 0.2267(3) -0.0112(4) 0.0409(13) Uani 1 1 d .
H6 H 0.2852 0.2700 -0.0483 0.049 Uiso 1 1 calc R
C7 C 0.2321(4) 0.1998(3) 0.0582(3) 0.0319(11) Uani 1 1 d .
C8 C 0.4284(5) 0.0266(3) 0.1577(4) 0.0443(14) Uani 1 1 d .
H8A H 0.3653 0.0146 0.2020 0.066 Uiso 1 1 calc R
H8B H 0.5091 0.0356 0.1945 0.066 Uiso 1 1 calc R
H8C H 0.4360 -0.0157 0.1133 0.066 Uiso 1 1 calc R
C9 C 0.5081(6) 0.2217(4) -0.1029(5) 0.071(2) Uani 1 1 d .
H9A H 0.4674 0.2655 -0.1352 0.107 Uiso 1 1 calc R
H9B H 0.5204 0.1823 -0.1505 0.107 Uiso 1 1 calc R
H9C H 0.5894 0.2369 -0.0710 0.107 Uiso 1 1 calc R
C10 C 0.1063(5) 0.2384(3) 0.0731(4) 0.0482(14) Uani 1 1 d .
H10A H 0.0940 0.2816 0.0293 0.072 Uiso 1 1 calc R
H10B H 0.1072 0.2559 0.1399 0.072 Uiso 1 1 calc R
H10C H 0.0380 0.2022 0.0594 0.072 Uiso 1 1 calc R
C11 C 0.2158(4) 0.1217(3) 0.2859(3) 0.0323(11) Uani 1 1 d .
C12 C 0.1350(4) 0.0780(3) 0.3320(3) 0.0293(11) Uani 1 1 d .
C13 C -0.0181(5) -0.0294(3) 0.2807(3) 0.0271(10) Uani 1 1 d .
C14 C -0.1473(5) -0.0143(3) 0.2810(3) 0.0333(13) Uani 1 1 d .
C15 C -0.2251(5) -0.0781(4) 0.2983(4) 0.0477(15) Uani 1 1 d .
H15 H -0.3128 -0.0710 0.2973 0.057 Uiso 1 1 calc R
C16 C -0.1754(6) -0.1508(3) 0.3166(4) 0.0446(14) Uani 1 1 d .
C17 C -0.0464(6) -0.1612(3) 0.3161(4) 0.0451(14) Uani 1 1 d .
H17 H -0.0125 -0.2101 0.3287 0.054 Uiso 1 1 calc R
C18 C 0.0348(5) -0.1016(3) 0.2977(3) 0.0371(12) Uani 1 1 d .
C19 C -0.2009(5) 0.0647(3) 0.2613(4) 0.0499(15) Uani 1 1 d .
H19A H -0.2917 0.0635 0.2643 0.075 Uiso 1 1 calc R
H19B H -0.1821 0.0812 0.1970 0.075 Uiso 1 1 calc R
H19C H -0.1633 0.0999 0.3098 0.075 Uiso 1 1 calc R
C20 C -0.2616(6) -0.2174(4) 0.3379(5) 0.074(2) Uani 1 1 d .
H20A H -0.3484 -0.1998 0.3355 0.111 Uiso 1 1 calc R
H20B H -0.2362 -0.2377 0.4022 0.111 Uiso 1 1 calc R
H20C H -0.2549 -0.2571 0.2896 0.111 Uiso 1 1 calc R
C21 C 0.1773(5) -0.1150(3) 0.2960(5) 0.0542(16) Uani 1 1 d .
H21A H 0.2183 -0.0673 0.2821 0.081 Uiso 1 1 calc R
H21B H 0.1918 -0.1520 0.2459 0.081 Uiso 1 1 calc R
H21C H 0.2118 -0.1341 0.3588 0.081 Uiso 1 1 calc R

loop_
_atom_site_aniso_label
_atom_site_aniso_U_11
_atom_site_aniso_U_22
_atom_site_aniso_U_33
_atom_site_aniso_U_23
_atom_site_aniso_U_13
_atom_site_aniso_U_12
U1 0.02752(12) 0.03138(15) 0.02304(12) -0.00401(14) 0.00147(8) -0.00294(14)
Cl1 0.0483(7) 0.0485(9) 0.0406(7) -0.0130(6) 0.0016(6) -0.0211(7)
Cl2 0.0684(9) 0.0640(10) 0.0228(6) -0.0060(6) 0.0086(6) -0.0195(8)
Cl3 0.0510(8) 0.0528(10) 0.0696(10) -0.0143(8) -0.0070(7) 0.0196(7)
N1 0.0253(18) 0.031(2) 0.0236(19) -0.0010(17) 0.0012(15) -0.0026(17)
N2 0.029(2) 0.027(2) 0.0233(19) -0.0023(17) 0.0046(16) -0.0010(17)
O1 0.045(2) 0.049(2) 0.0296(18) -0.0042(16) 0.0046(15) -0.0162(17)
C1 0.025(2) 0.026(3) 0.023(2) -0.0006(19) 0.0023(17) 0.0018(19)
C2 0.029(2) 0.028(3) 0.026(2) -0.005(2) 0.0034(18) -0.008(2)
C3 0.026(2) 0.035(3) 0.032(3) -0.002(2) 0.0006(19) -0.002(2)
C4 0.027(2) 0.049(4) 0.039(3) -0.008(3) 0.007(2) -0.002(2)
C5 0.041(3) 0.055(4) 0.036(3) 0.002(3) 0.010(2) -0.013(3)
C6 0.045(3) 0.032(3) 0.045(3) 0.012(2) 0.001(2) -0.010(2)
C7 0.030(2) 0.028(3) 0.038(3) 0.001(2) -0.001(2) -0.006(2)
C8 0.035(3) 0.046(3) 0.053(3) 0.003(3) 0.008(2) 0.013(2)
C9 0.065(4) 0.088(5) 0.066(4) 0.021(4) 0.029(3) -0.015(4)
C10 0.043(3) 0.030(3) 0.072(4) 0.007(3) 0.005(3) 0.004(3)
C11 0.034(3) 0.032(3) 0.031(3) -0.008(2) 0.000(2) -0.004(2)
C12 0.035(2) 0.031(3) 0.022(2) -0.003(2) 0.0034(19) 0.000(2)
C13 0.037(3) 0.023(2) 0.022(2) 0.0016(19) 0.0044(19) -0.008(2)
C14 0.037(2) 0.039(4) 0.025(2) 0.000(2) 0.0079(19) -0.007(2)
C15 0.041(3) 0.072(5) 0.032(3) -0.003(3) 0.009(2) -0.022(3)
C16 0.061(4) 0.042(4) 0.030(3) 0.004(2) 0.000(3) -0.022(3)
C17 0.071(4) 0.028(3) 0.036(3) 0.004(2) 0.000(3) -0.008(3)
C18 0.047(3) 0.036(3) 0.027(3) 0.004(2) -0.001(2) -0.006(2)
C19 0.041(3) 0.049(4) 0.063(4) 0.002(3) 0.020(3) 0.001(3)
C20 0.084(5) 0.063(5) 0.075(5) 0.005(4) 0.009(4) -0.037(4)
C21 0.055(4) 0.041(4) 0.066(4) 0.009(3) 0.002(3) 0.008(3)

loop_
_atom_type_symbol
_atom_type_description
_atom_type_scat_dispersion_real
_atom_type_scat_dispersion_imag
_atom_type_scat_source
C C 0.0033 0.0016 'International Tables Vol C Tables 4.2.6.8 and 6.1.1.4'
H H 0.0000 0.0000 'International Tables Vol C Tables 4.2.6.8 and 6.1.1.4'
N N 0.0061 0.0033 'International Tables Vol C Tables 4.2.6.8 and 6.1.1.4'
O O 0.0106 0.0060 'International Tables Vol C Tables 4.2.6.8 and 6.1.1.4'
Cl Cl 0.1484 0.1585 'International Tables Vol C Tables 4.2.6.8 and 6.1.1.4'
U U -9.6767 9.6646 'International Tables Vol C Tables 4.2.6.8 and 6.1.1.4'

loop_
_geom_angle_atom_site_label_1
_geom_angle_atom_site_label_2
_geom_angle_atom_site_label_3
_geom_angle
_geom_angle_site_symmetry_1
_geom_angle_site_symmetry_3
O1 U1 O1 180.0(3) 3 .
O1 U1 C1 90.42(14) 3 .
O1 U1 C1 89.58(14) . .
O1 U1 C1 89.58(14) 3 3
O1 U1 C1 90.42(14) . 3
C1 U1 C1 180.00(19) . 3
O1 U1 Cl3 90.04(13) 3 .
O1 U1 Cl3 89.97(13) . .
C1 U1 Cl3 92.15(10) . .
C1 U1 Cl3 87.85(10) 3 .
O1 U1 Cl3 89.96(13) 3 3
O1 U1 Cl3 90.03(13) . 3
C1 U1 Cl3 87.85(10) . 3
C1 U1 Cl3 92.15(10) 3 3
Cl3 U1 Cl3 180.00(6) . 3
C1 N1 C11 111.0(4) . .
C1 N1 C2 125.2(4) . .
C11 N1 C2 123.4(4) . .
C1 N2 C12 111.7(4) . .
C1 N2 C13 123.7(4) . .
C12 N2 C13 124.2(4) . .
N2 C1 N1 103.5(4) . .
N2 C1 U1 127.8(3) . .
N1 C1 U1 128.3(3) . .
C7 C2 C3 122.8(4) . .
C7 C2 N1 119.6(4) . .
C3 C2 N1 117.6(4) . .
C4 C3 C2 117.2(5) . .
C4 C3 C8 121.4(4) . .
C2 C3 C8 121.4(4) . .
C5 C4 C3 122.4(5) . .
C4 C5 C6 118.5(5) . .
C4 C5 C9 120.9(5) . .
C6 C5 C9 120.5(5) . .
C7 C6 C5 121.8(5) . .
C2 C7 C6 117.3(4) . .
C2 C7 C10 121.3(4) . .
C6 C7 C10 121.4(5) . .
C12 C11 N1 107.2(4) . .
C12 C11 Cl1 129.4(4) . .
N1 C11 Cl1 123.4(4) . .
C11 C12 N2 106.5(4) . .
C11 C12 Cl2 130.3(4) . .
N2 C12 Cl2 123.1(4) . .
C18 C13 C14 123.5(4) . .
C18 C13 N2 117.7(4) . .
C14 C13 N2 118.9(4) . .
C13 C14 C15 115.8(5) . .
C13 C14 C19 121.8(4) . .
C15 C14 C19 122.4(5) . .
C16 C15 C14 122.2(5) . .
C17 C16 C15 118.6(5) . .
C17 C16 C20 120.7(6) . .
C15 C16 C20 120.6(6) . .
C16 C17 C18 122.2(5) . .
C17 C18 C13 117.6(5) . .
C17 C18 C21 121.2(5) . .
C13 C18 C21 121.2(5) . .

loop_
_geom_bond_atom_site_label_1
_geom_bond_atom_site_label_2
_geom_bond_distance
_geom_bond_site_symmetry_2
U1 O1 1.739(3) 3
U1 O1 1.739(3) .
U1 C1 2.609(4) .
U1 C1 2.609(4) 3
U1 Cl3 2.6488(14) .
U1 Cl3 2.6488(14) 3
Cl1 C11 1.703(5) .
Cl2 C12 1.694(4) .
N1 C1 1.365(5) .
N1 C11 1.386(5) .
N1 C2 1.455(5) .
N2 C1 1.360(5) .
N2 C12 1.384(6) .
N2 C13 1.467(6) .
C2 C7 1.386(6) .
C2 C3 1.398(6) .
C3 C4 1.378(7) .
C3 C8 1.509(7) .
C4 C5 1.378(7) .
C5 C6 1.389(7) .
C5 C9 1.518(7) .
C6 C7 1.389(6) .
C7 C10 1.513(7) .
C11 C12 1.337(6) .
C13 C18 1.383(7) .
C13 C14 1.385(7) .
C14 C15 1.410(7) .
C14 C19 1.496(7) .
C15 C16 1.379(8) .
C16 C17 1.369(8) .
C16 C20 1.514(7) .
C17 C18 1.378(7) .
C18 C21 1.518(7) .
